data_7237796
loop_
_publ_author_name
'Sharber, Seth A.'
'Mann, Arielle'
'Shih, Kuo-Chih'
'Mullin, William J.'
'Nieh, Mu-Ping'
'Thomas, Samuel W.'

_publ_section_title
;
 Directed polymorphism and mechanofluorochromism of conjugated materials
 through weak non-covalent control
;
_journal_issue 27
_journal_name_full 'Journal of Materials Chemistry C'
_journal_page_first 8316
_journal_paper_doi 10.1039/C9TC01301F
_journal_volume 7
_journal_year 2019
_chemical_formula_sum 'C48 H32 F10 O4'
_chemical_formula_weight 862.73
_space_group_crystal_system monoclinic
_space_group_IT_number 14
_space_group_name_Hall '-P 2ybc'
_space_group_name_H-M_alt 'P 1 21/c 1'
_atom_sites_solution_hydrogens geom
_audit_creation_method SHELXL-2014/7
_audit_update_record
;
2019-02-13 deposited with the CCDC.	2019-06-05 downloaded from the CCDC.
;
_cell_angle_alpha 90
_cell_angle_beta 94.09(5)
_cell_angle_gamma 90
_cell_formula_units_Z 4
_cell_length_a 22.23(3)
_cell_length_b 7.883(9)
_cell_length_c 23.37(3)
_cell_measurement_reflns_used 9915
_cell_measurement_temperature 100(2)
_cell_measurement_theta_max 23.87
_cell_measurement_theta_min 2.73
_cell_volume 4085(9)
_computing_structure_refinement 'SHELXL-2014/7 (Sheldrick, 2014)'
_diffrn_ambient_temperature 100(2)
_diffrn_measured_fraction_theta_full 0.865
_diffrn_measured_fraction_theta_max 0.865
_diffrn_measurement_device_type 'Bruker APEX-II CCD'
_diffrn_measurement_method '\f and \w scans'
_diffrn_radiation_type MoK\a
_diffrn_radiation_wavelength 0.71073
_diffrn_reflns_av_R_equivalents 0.0347
_diffrn_reflns_av_unetI/netI 0.0184
_diffrn_reflns_Laue_measured_fraction_full 0.865
_diffrn_reflns_Laue_measured_fraction_max 0.865
_diffrn_reflns_limit_h_max 26
_diffrn_reflns_limit_h_min -26
_diffrn_reflns_limit_k_max 8
_diffrn_reflns_limit_k_min -8
_diffrn_reflns_limit_l_max 25
_diffrn_reflns_limit_l_min -25
_diffrn_reflns_number 51711
_diffrn_reflns_point_group_measured_fraction_full 0.865
_diffrn_reflns_point_group_measured_fraction_max 0.865
_diffrn_reflns_theta_full 24.982
_diffrn_reflns_theta_max 24.982
_diffrn_reflns_theta_min 2.728
_exptl_absorpt_coefficient_mu 0.119
_exptl_absorpt_correction_type multi-scan
_exptl_absorpt_process_details 'Sheldrick, G. M. (1996). SADABS. University of G\"ottingen, Germany'
_exptl_crystal_colour Violet
_exptl_crystal_density_diffrn 1.402
_exptl_crystal_description Prism
_exptl_crystal_F_000 1768
_exptl_crystal_recrystallization_method 'Re-crystallisation from solvent: Chloroform'
_exptl_crystal_size_max 0.200
_exptl_crystal_size_mid 0.100
_exptl_crystal_size_min 0.020
_exptl_transmission_factor_max 0.9980
_exptl_transmission_factor_min 0.9770
_refine_diff_density_max 0.242
_refine_diff_density_min -0.183
_refine_diff_density_rms 0.041
_refine_ls_extinction_method none
_refine_ls_goodness_of_fit_ref 1.030
_refine_ls_hydrogen_treatment constr
_refine_ls_matrix_type full
_refine_ls_number_parameters 597
_refine_ls_number_reflns 6223
_refine_ls_number_restraints 0
_refine_ls_restrained_S_all 1.030
_refine_ls_R_factor_all 0.0395
_refine_ls_R_factor_gt 0.0310
_refine_ls_shift/su_max 0.001
_refine_ls_shift/su_mean 0.000
_refine_ls_structure_factor_coef Fsqd
_refine_ls_weighting_details 'w=1/[\s^2^(Fo^2^)+(0.0411P)^2^+2.2536P] where P=(Fo^2^+2Fc^2^)/3'
_refine_ls_weighting_scheme calc
_refine_ls_wR_factor_gt 0.0782
_refine_ls_wR_factor_ref 0.0837
_reflns_Friedel_coverage 0.000
_reflns_number_gt 5275
_reflns_number_total 6223
_reflns_threshold_expression 'I > 2\s(I)'
_cod_data_source_file c9tc01301f3.cif
_cod_data_source_block SS170523_0ma_a
_cod_original_cell_volume 4086(9)
_cod_original_sg_symbol_H-M 'P 21/c'
_cod_database_code 7237796
_shelx_shelxl_version_number 2014/7
_shelx_space_group_comment
;
The symmetry employed for this shelxl refinement is uniquely defined
by the following loop, which should always be used as a source of
symmetry information in preference to the above space-group names.
They are only intended as comments.
;
_shelx_estimated_absorpt_t_min 0.977
_shelx_estimated_absorpt_t_max 0.998

loop_
_space_group_symop_operation_xyz
'x, y, z'
'-x, y+1/2, -z+1/2'
'-x, -y, -z'
'x, -y-1/2, z-1/2'

loop_
_atom_site_label
_atom_site_type_symbol
_atom_site_fract_x
_atom_site_fract_y
_atom_site_fract_z
_atom_site_U_iso_or_equiv
_atom_site_adp_type
_atom_site_occupancy
_atom_site_site_symmetry_order
_atom_site_calc_flag
_atom_site_refinement_flags_posn
_atom_site_refinement_flags_adp
C1 C 0.64351(7) 0.17040(19) 0.38084(7) 0.0169(3) Uani 1 1 d . .
H1 H 0.6761 0.1338 0.3597 0.020 Uiso 1 1 calc R U
C2 C 0.58715(7) 0.13716(19) 0.35970(7) 0.0153(3) Uani 1 1 d . .
C3 C 0.65713(7) 0.2595(2) 0.43443(7) 0.0163(3) Uani 1 1 d . .
C1A C 0.55466(7) 0.28352(19) 0.44611(7) 0.0157(3) Uani 1 1 d . .
H1A H 0.5221 0.3209 0.4671 0.019 Uiso 1 1 calc R U
C3A C 0.54137(7) 0.19079(19) 0.39335(7) 0.0150(3) Uani 1 1 d . .
C39 C 1.01319(7) 0.3017(2) 0.44607(8) 0.0234(4) Uani 1 1 d . .
O39 O 1.03584(5) 0.34086(18) 0.40118(6) 0.0362(3) Uani 1 1 d . .
C38 C 0.85557(7) 0.3612(2) 0.40287(8) 0.0233(4) Uani 1 1 d . .
H38 H 0.8304 0.3949 0.3703 0.028 Uiso 1 1 calc R U
C37 C 0.91484(7) 0.3587(2) 0.40119(8) 0.0246(4) Uani 1 1 d . .
H37 H 0.9336 0.3903 0.3675 0.030 Uiso 1 1 calc R U
C36 C 0.94942(7) 0.3070(2) 0.45150(7) 0.0207(4) Uani 1 1 d . .
C35 C 0.92443(7) 0.2602(2) 0.50387(7) 0.0224(4) Uani 1 1 d . .
H35 H 0.9498 0.2281 0.5365 0.027 Uiso 1 1 calc R U
C34 C 0.86522(7) 0.2626(2) 0.50592(7) 0.0217(4) Uani 1 1 d . .
H34 H 0.8467 0.2327 0.5399 0.026 Uiso 1 1 calc R U
C33 C 0.83025(7) 0.3117(2) 0.45520(7) 0.0192(4) Uani 1 1 d . .
C32 C 0.76864(7) 0.3032(2) 0.45448(7) 0.0197(4) Uani 1 1 d . .
C31 C 0.71698(7) 0.2904(2) 0.45019(7) 0.0179(4) Uani 1 1 d . .
C21A C 0.61908(7) 0.4294(2) 0.52111(7) 0.0164(3) Uani 1 1 d . .
O21A O 0.58589(5) 0.54029(14) 0.53263(5) 0.0215(3) Uani 1 1 d . .
C43 C 1.21573(8) 0.1151(3) 0.62624(9) 0.0373(5) Uani 1 1 d . .
H43A H 1.1997 0.0026 0.6345 0.056 Uiso 1 1 calc R U
H43B H 1.2016 0.1975 0.6536 0.056 Uiso 1 1 calc R U
H43C H 1.2599 0.1113 0.6296 0.056 Uiso 1 1 calc R U
C42 C 1.19315(7) 0.1696(2) 0.56323(9) 0.0305(4) Uani 1 1 d . .
H42A H 1.2104 0.2816 0.5544 0.037 Uiso 1 1 calc R U
H42B H 1.2074 0.0862 0.5355 0.037 Uiso 1 1 calc R U
C41 C 1.12746(7) 0.1791(2) 0.55708(8) 0.0263(4) Uani 1 1 d . .
H41A H 1.1133 0.2602 0.5855 0.032 Uiso 1 1 calc R U
H41B H 1.1104 0.0663 0.5651 0.032 Uiso 1 1 calc R U
C40 C 1.10433(7) 0.2368(2) 0.49564(8) 0.0276(4) Uani 1 1 d . .
H40A H 1.1215 0.3486 0.4864 0.033 Uiso 1 1 calc R U
H40B H 1.1156 0.1533 0.4666 0.033 Uiso 1 1 calc R U
O40 O 1.04176(5) 0.24700(16) 0.49695(5) 0.0262(3) Uani 1 1 d . .
C22A C 0.67827(7) 0.5071(2) 0.60619(7) 0.0195(4) Uani 1 1 d . .
H22A H 0.6899 0.6211 0.5930 0.023 Uiso 1 1 calc R U
H22B H 0.6408 0.5188 0.6263 0.023 Uiso 1 1 calc R U
O22A O 0.66714(5) 0.39262(14) 0.55555(5) 0.0184(3) Uani 1 1 d . .
C23A C 0.72699(7) 0.4380(2) 0.64635(7) 0.0177(4) Uani 1 1 d . .
C24A C 0.78380(7) 0.4749(2) 0.63671(7) 0.0213(4) Uani 1 1 d . .
F24A F 0.79542(4) 0.57027(13) 0.58904(4) 0.0300(2) Uani 1 1 d . .
C25A C 0.82892(7) 0.4190(2) 0.67512(8) 0.0247(4) Uani 1 1 d . .
F25A F 0.88337(4) 0.45584(15) 0.66432(5) 0.0387(3) Uani 1 1 d . .
C26A C 0.81788(7) 0.3246(2) 0.72488(8) 0.0252(4) Uani 1 1 d . .
F26A F 0.86145(4) 0.26874(15) 0.76244(5) 0.0384(3) Uani 1 1 d . .
C27A C 0.76181(8) 0.2847(2) 0.73599(7) 0.0220(4) Uani 1 1 d . .
F27A F 0.75114(4) 0.19105(13) 0.78440(4) 0.0322(3) Uani 1 1 d . .
C28A C 0.71762(7) 0.3401(2) 0.69650(7) 0.0191(4) Uani 1 1 d . .
F28A F 0.66339(4) 0.29653(12) 0.70757(4) 0.0272(2) Uani 1 1 d . .
C31A C 0.48222(7) 0.15082(19) 0.37759(7) 0.0157(3) Uani 1 1 d . .
C32A C 0.43148(7) 0.12367(19) 0.37052(7) 0.0168(3) Uani 1 1 d . .
C33A C 0.37025(7) 0.09934(19) 0.36232(7) 0.0163(3) Uani 1 1 d . .
C34A C 0.33988(7) 0.15953(19) 0.31003(7) 0.0169(3) Uani 1 1 d . .
H34A H 0.3620 0.2071 0.2806 0.020 Uiso 1 1 calc R U
C35A C 0.28055(7) 0.1474(2) 0.30358(7) 0.0173(4) Uani 1 1 d . .
H35A H 0.2586 0.1869 0.2698 0.021 Uiso 1 1 calc R U
C36A C 0.25083(7) 0.0731(2) 0.34907(7) 0.0175(4) Uani 1 1 d . .
C37A C 0.28087(7) 0.0100(2) 0.40066(7) 0.0198(4) Uani 1 1 d . .
H37A H 0.2587 -0.0409 0.4294 0.024 Uiso 1 1 calc R U
C38A C 0.34032(7) 0.0239(2) 0.40762(7) 0.0189(4) Uani 1 1 d . .
H38A H 0.3621 -0.0151 0.4416 0.023 Uiso 1 1 calc R U
C39A C 0.18663(7) 0.0583(2) 0.34353(7) 0.0200(4) Uani 1 1 d . .
O39A O 0.15952(5) -0.02442(16) 0.37746(5) 0.0285(3) Uani 1 1 d . .
C40A C 0.10022(7) 0.1369(2) 0.28742(8) 0.0270(4) Uani 1 1 d . .
H40C H 0.0808 0.1924 0.3194 0.032 Uiso 1 1 calc R U
H40D H 0.0869 0.0172 0.2851 0.032 Uiso 1 1 calc R U
O40A O 0.16311(5) 0.14547(15) 0.29659(5) 0.0250(3) Uani 1 1 d . .
C41A C 0.08275(7) 0.2297(3) 0.23016(8) 0.0283(4) Uani 1 1 d . .
H41C H 0.0971 0.3485 0.2329 0.034 Uiso 1 1 calc R U
H41D H 0.1029 0.1738 0.1988 0.034 Uiso 1 1 calc R U
C42A C 0.01732(7) 0.2286(3) 0.21660(8) 0.0337(5) Uani 1 1 d . .
H42C H -0.0027 0.2859 0.2478 0.040 Uiso 1 1 calc R U
H42D H 0.0029 0.1098 0.2145 0.040 Uiso 1 1 calc R U
C43A C -0.00073(8) 0.3200(3) 0.15841(9) 0.0463(6) Uani 1 1 d . .
H43D H 0.0175 0.2604 0.1271 0.069 Uiso 1 1 calc R U
H43E H 0.0138 0.4374 0.1602 0.069 Uiso 1 1 calc R U
H43F H -0.0447 0.3194 0.1514 0.069 Uiso 1 1 calc R U
C2A C 0.61114(7) 0.31886(19) 0.46665(7) 0.0158(3) Uani 1 1 d . .
C28 C 0.42148(7) 0.0511(2) 0.17935(7) 0.0182(4) Uani 1 1 d . .
F28 F 0.40902(4) -0.05061(12) 0.22516(4) 0.0240(2) Uani 1 1 d . .
C27 C 0.37706(7) 0.1160(2) 0.14212(7) 0.0206(4) Uani 1 1 d . .
F27 F 0.32226(4) 0.08261(13) 0.15251(4) 0.0297(2) Uani 1 1 d . .
C26 C 0.38934(7) 0.2176(2) 0.09449(7) 0.0218(4) Uani 1 1 d . .
F26 F 0.34655(4) 0.28075(13) 0.05739(4) 0.0326(3) Uani 1 1 d . .
C25 C 0.44577(8) 0.2552(2) 0.08405(7) 0.0207(4) Uani 1 1 d . .
F25 F 0.45730(5) 0.35352(12) 0.03743(4) 0.0282(2) Uani 1 1 d . .
C24 C 0.48932(7) 0.1902(2) 0.12257(7) 0.0196(4) Uani 1 1 d . .
F24 F 0.54418(4) 0.22811(12) 0.11189(4) 0.0268(2) Uani 1 1 d . .
C23 C 0.47888(7) 0.0850(2) 0.17058(7) 0.0178(4) Uani 1 1 d . .
C22 C 0.52634(7) 0.0026(2) 0.20903(7) 0.0199(4) Uani 1 1 d . .
H22C H 0.5651 0.0048 0.1907 0.024 Uiso 1 1 calc R U
H22D H 0.5154 -0.1174 0.2152 0.024 Uiso 1 1 calc R U
O22 O 0.53351(5) 0.09306(14) 0.26622(5) 0.0181(3) Uani 1 1 d . .
C21 C 0.58012(7) 0.04397(19) 0.30124(7) 0.0170(4) Uani 1 1 d . .
O21 O 0.61394(5) -0.06078(14) 0.28611(5) 0.0207(3) Uani 1 1 d . .

loop_
_atom_site_aniso_label
_atom_site_aniso_U_11
_atom_site_aniso_U_22
_atom_site_aniso_U_33
_atom_site_aniso_U_23
_atom_site_aniso_U_13
_atom_site_aniso_U_12
C1 0.0146(8) 0.0143(8) 0.0223(9) 0.0019(7) 0.0040(7) 0.0029(6)
C2 0.0153(8) 0.0104(8) 0.0204(9) 0.0026(7) 0.0016(7) 0.0011(6)
C3 0.0137(8) 0.0131(8) 0.0219(9) 0.0042(7) 0.0003(7) 0.0014(6)
C1A 0.0146(8) 0.0128(8) 0.0200(9) 0.0036(7) 0.0038(6) 0.0024(6)
C3A 0.0132(8) 0.0111(8) 0.0207(9) 0.0044(7) 0.0010(6) 0.0007(6)
C39 0.0160(8) 0.0252(9) 0.0294(11) -0.0028(8) 0.0041(8) -0.0021(7)
O39 0.0191(6) 0.0538(9) 0.0368(8) 0.0069(7) 0.0099(6) -0.0005(6)
C38 0.0179(8) 0.0278(9) 0.0235(10) 0.0005(8) -0.0028(7) -0.0002(7)
C37 0.0200(9) 0.0303(10) 0.0242(10) 0.0012(8) 0.0049(7) -0.0029(7)
C36 0.0151(8) 0.0211(9) 0.0262(10) -0.0031(7) 0.0018(7) -0.0023(7)
C35 0.0157(8) 0.0273(9) 0.0237(10) 0.0013(8) -0.0013(7) 0.0001(7)
C34 0.0166(8) 0.0247(9) 0.0242(10) 0.0011(8) 0.0042(7) -0.0013(7)
C33 0.0131(8) 0.0173(8) 0.0269(10) -0.0045(7) -0.0002(7) -0.0008(6)
C32 0.0185(9) 0.0184(9) 0.0220(9) -0.0030(7) 0.0005(7) 0.0009(7)
C31 0.0172(9) 0.0177(8) 0.0185(9) -0.0009(7) 0.0002(7) 0.0018(7)
C21A 0.0145(8) 0.0150(8) 0.0197(9) 0.0048(7) 0.0019(7) -0.0009(7)
O21A 0.0177(6) 0.0195(6) 0.0271(7) -0.0021(5) 0.0000(5) 0.0059(5)
C43 0.0173(9) 0.0347(11) 0.0589(14) -0.0041(10) -0.0047(9) 0.0041(8)
C42 0.0143(8) 0.0255(10) 0.0520(13) -0.0008(9) 0.0036(8) 0.0016(7)
C41 0.0136(8) 0.0258(10) 0.0396(11) -0.0054(8) 0.0025(8) 0.0000(7)
C40 0.0089(8) 0.0323(10) 0.0424(12) -0.0033(9) 0.0067(7) 0.0000(7)
O40 0.0093(5) 0.0362(7) 0.0331(7) -0.0003(6) 0.0026(5) -0.0007(5)
C22A 0.0200(8) 0.0172(8) 0.0212(9) -0.0057(7) -0.0002(7) 0.0008(7)
O22A 0.0154(5) 0.0175(6) 0.0217(6) -0.0037(5) -0.0025(5) 0.0024(5)
C23A 0.0175(8) 0.0150(8) 0.0205(9) -0.0062(7) 0.0013(7) 0.0000(6)
C24A 0.0229(9) 0.0194(9) 0.0219(9) -0.0016(7) 0.0045(7) -0.0004(7)
F24A 0.0244(5) 0.0333(6) 0.0333(6) 0.0074(5) 0.0083(4) -0.0018(4)
C25A 0.0132(8) 0.0292(10) 0.0321(11) -0.0054(8) 0.0036(7) -0.0021(7)
F25A 0.0137(5) 0.0513(7) 0.0514(7) 0.0022(6) 0.0045(5) -0.0035(5)
C26A 0.0193(9) 0.0284(10) 0.0268(10) -0.0035(8) -0.0066(7) 0.0040(7)
F26A 0.0235(5) 0.0501(7) 0.0397(7) 0.0053(6) -0.0105(5) 0.0063(5)
C27A 0.0264(9) 0.0211(9) 0.0183(9) -0.0002(7) 0.0009(7) -0.0003(7)
F27A 0.0317(6) 0.0365(6) 0.0282(6) 0.0097(5) 0.0004(5) -0.0005(5)
C28A 0.0146(8) 0.0184(9) 0.0248(10) -0.0063(7) 0.0036(7) -0.0025(7)
F28A 0.0172(5) 0.0291(6) 0.0357(6) 0.0009(5) 0.0053(4) -0.0044(4)
C31A 0.0160(9) 0.0127(8) 0.0187(9) 0.0010(7) 0.0023(7) 0.0020(6)
C32A 0.0184(9) 0.0115(8) 0.0207(9) -0.0007(7) 0.0030(7) 0.0017(6)
C33A 0.0130(7) 0.0112(8) 0.0247(9) -0.0035(7) 0.0015(7) 0.0003(6)
C34A 0.0156(8) 0.0139(8) 0.0218(9) -0.0018(7) 0.0054(7) -0.0012(6)
C35A 0.0162(8) 0.0152(8) 0.0204(9) -0.0022(7) -0.0004(7) 0.0005(6)
C36A 0.0141(8) 0.0148(8) 0.0238(9) -0.0035(7) 0.0031(7) -0.0014(6)
C37A 0.0171(8) 0.0166(8) 0.0264(10) 0.0025(7) 0.0053(7) -0.0020(7)
C38A 0.0176(8) 0.0161(8) 0.0230(9) 0.0011(7) 0.0003(7) 0.0012(7)
C39A 0.0169(8) 0.0191(9) 0.0243(10) -0.0022(8) 0.0032(7) -0.0008(7)
O39A 0.0163(6) 0.0329(7) 0.0369(7) 0.0082(6) 0.0062(5) -0.0034(5)
C40A 0.0082(8) 0.0367(10) 0.0360(11) -0.0008(9) 0.0016(7) -0.0021(7)
O40A 0.0098(5) 0.0335(7) 0.0315(7) 0.0044(6) 0.0007(5) -0.0019(5)
C41A 0.0127(8) 0.0422(11) 0.0300(10) -0.0045(9) 0.0008(7) 0.0004(8)
C42A 0.0144(9) 0.0476(12) 0.0388(12) -0.0058(10) -0.0006(8) 0.0037(8)
C43A 0.0183(9) 0.0855(17) 0.0346(12) -0.0042(12) -0.0004(8) 0.0132(10)
C2A 0.0162(8) 0.0122(8) 0.0187(9) 0.0038(7) 0.0003(7) 0.0005(6)
C28 0.0216(8) 0.0146(8) 0.0187(9) -0.0052(7) 0.0036(7) -0.0010(7)
F28 0.0236(5) 0.0219(5) 0.0274(6) 0.0008(4) 0.0072(4) -0.0007(4)
C27 0.0151(8) 0.0194(9) 0.0274(10) -0.0091(8) 0.0021(7) -0.0011(7)
F27 0.0143(5) 0.0329(6) 0.0421(6) -0.0063(5) 0.0029(4) 0.0000(4)
C26 0.0231(9) 0.0193(9) 0.0221(10) -0.0077(7) -0.0052(7) 0.0060(7)
F26 0.0283(6) 0.0338(6) 0.0343(6) -0.0020(5) -0.0081(5) 0.0100(5)
C25 0.0292(9) 0.0152(8) 0.0181(9) -0.0028(7) 0.0040(7) 0.0013(7)
F25 0.0384(6) 0.0208(5) 0.0256(6) 0.0015(4) 0.0048(5) 0.0001(4)
C24 0.0175(8) 0.0167(8) 0.0251(10) -0.0087(7) 0.0049(7) -0.0021(7)
F24 0.0199(5) 0.0235(5) 0.0380(6) -0.0042(5) 0.0087(4) -0.0043(4)
C23 0.0184(8) 0.0145(8) 0.0205(9) -0.0075(7) 0.0014(7) -0.0002(6)
C22 0.0191(8) 0.0194(9) 0.0210(9) -0.0067(7) 0.0005(7) 0.0008(7)
O22 0.0145(5) 0.0175(6) 0.0219(6) -0.0051(5) -0.0010(5) 0.0012(4)
C21 0.0151(8) 0.0128(8) 0.0233(9) 0.0028(7) 0.0032(7) -0.0019(7)
O21 0.0190(6) 0.0171(6) 0.0264(7) -0.0023(5) 0.0038(5) 0.0048(5)

loop_
_atom_type_symbol
_atom_type_description
_atom_type_scat_dispersion_real
_atom_type_scat_dispersion_imag
_atom_type_scat_source
C C 0.0033 0.0016 'International Tables Vol C Tables 4.2.6.8 and 6.1.1.4'
H H 0.0000 0.0000 'International Tables Vol C Tables 4.2.6.8 and 6.1.1.4'
F F 0.0171 0.0103 'International Tables Vol C Tables 4.2.6.8 and 6.1.1.4'
O O 0.0106 0.0060 'International Tables Vol C Tables 4.2.6.8 and 6.1.1.4'

loop_
_geom_angle_atom_site_label_1
_geom_angle_atom_site_label_2
_geom_angle_atom_site_label_3
_geom_angle
C2 C1 C3 123.09(15)
C2 C1 H1 118.5
C3 C1 H1 118.5
C1 C2 C3A 115.69(17)
C1 C2 C21 116.81(14)
C3A C2 C21 127.50(15)
C31 C3 C2A 121.91(17)
C31 C3 C1 117.08(15)
C2A C3 C1 120.91(15)
C2A C1A C3A 122.65(15)
C2A C1A H1A 118.7
C3A C1A H1A 118.7
C31A C3A C2 120.07(16)
C31A C3A C1A 118.51(15)
C2 C3A C1A 121.39(15)
O39 C39 O40 128.40(16)
O39 C39 C36 122.27(17)
O40 C39 C36 109.33(16)
C37 C38 C33 118.26(17)
C37 C38 H38 120.9
C33 C38 H38 120.9
C38 C37 C36 117.55(17)
C38 C37 H37 121.2
C36 C37 H37 121.2
C37 C36 C35 124.32(17)
C37 C36 C39 114.60(17)
C35 C36 C39 121.07(16)
C34 C35 C36 118.49(17)
C34 C35 H35 120.8
C36 C35 H35 120.8
C35 C34 C33 117.38(17)
C35 C34 H34 121.3
C33 C34 H34 121.3
C32 C33 C34 118.86(16)
C32 C33 C38 117.06(16)
C34 C33 C38 123.98(16)
C31 C32 C33 175.13(19)
C32 C31 C3 168.21(18)
O21A C21A O22A 120.73(16)
O21A C21A C2A 124.53(15)
O22A C21A C2A 114.73(14)
C42 C43 H43A 109.5
C42 C43 H43B 109.5
H43A C43 H43B 109.5
C42 C43 H43C 109.5
H43A C43 H43C 109.5
H43B C43 H43C 109.5
C41 C42 C43 110.77(17)
C41 C42 H42A 109.5
C43 C42 H42A 109.5
C41 C42 H42B 109.5
C43 C42 H42B 109.5
H42A C42 H42B 108.1
C42 C41 C40 111.58(16)
C42 C41 H41A 109.3
C40 C41 H41A 109.3
C42 C41 H41B 109.3
C40 C41 H41B 109.3
H41A C41 H41B 108.0
O40 C40 C41 105.10(15)
O40 C40 H40A 110.7
C41 C40 H40A 110.7
O40 C40 H40B 110.7
C41 C40 H40B 110.7
H40A C40 H40B 108.8
C39 O40 C40 113.47(14)
C23A C22A O22A 110.54(14)
C23A C22A H22A 109.5
O22A C22A H22A 109.5
C23A C22A H22B 109.5
O22A C22A H22B 109.5
H22A C22A H22B 108.1
C21A O22A C22A 115.48(13)
C24A C23A C28A 116.86(15)
C24A C23A C22A 118.10(17)
C28A C23A C22A 124.98(16)
C23A C24A C25A 118.55(18)
C23A C24A F24A 119.27(15)
C25A C24A F24A 122.17(16)
F25A C25A C24A 116.96(18)
F25A C25A C26A 119.99(16)
C24A C25A C26A 123.04(17)
C27A C26A F26A 116.11(18)
C27A C26A C25A 120.30(16)
F26A C26A C25A 123.58(17)
C26A C27A C28A 115.47(18)
C26A C27A F27A 120.22(16)
C28A C27A F27A 124.30(16)
F28A C28A C27A 114.40(17)
F28A C28A C23A 119.85(15)
C27A C28A C23A 125.75(16)
C32A C31A C3A 172.23(18)
C31A C32A C33A 177.27(17)
C32A C33A C38A 117.79(16)
C32A C33A C34A 118.30(15)
C38A C33A C34A 123.82(16)
C35A C34A C33A 118.64(16)
C35A C34A H34A 120.7
C33A C34A H34A 120.7
C34A C35A C36A 117.34(16)
C34A C35A H35A 121.3
C36A C35A H35A 121.3
C35A C36A C37A 124.27(16)
C35A C36A C39A 118.79(16)
C37A C36A C39A 116.93(15)
C38A C37A C36A 118.57(16)
C38A C37A H37A 120.7
C36A C37A H37A 120.7
C37A C38A C33A 117.34(16)
C37A C38A H38A 121.3
C33A C38A H38A 121.3
O39A C39A O40A 127.80(16)
O39A C39A C36A 121.45(16)
O40A C39A C36A 110.75(15)
O40A C40A C41A 107.17(14)
O40A C40A H40C 110.3
C41A C40A H40C 110.3
O40A C40A H40D 110.3
C41A C40A H40D 110.3
H40C C40A H40D 108.5
C39A O40A C40A 114.78(14)
C42A C41A C40A 111.55(16)
C42A C41A H41C 109.3
C40A C41A H41C 109.3
C42A C41A H41D 109.3
C40A C41A H41D 109.3
H41C C41A H41D 108.0
C41A C42A C43A 111.94(17)
C41A C42A H42C 109.2
C43A C42A H42C 109.2
C41A C42A H42D 109.2
C43A C42A H42D 109.2
H42C C42A H42D 107.9
C42A C43A H43D 109.5
C42A C43A H43E 109.5
H43D C43A H43E 109.5
C42A C43A H43F 109.5
H43D C43A H43F 109.5
H43E C43A H43F 109.5
C1A C2A C3 116.18(17)
C1A C2A C21A 117.51(14)
C3 C2A C21A 126.20(15)
C23 C28 C27 118.83(17)
C23 C28 F28 118.85(15)
C27 C28 F28 122.32(16)
F27 C27 C28 116.98(17)
F27 C27 C26 120.22(15)
C28 C27 C26 122.80(16)
C25 C26 F26 115.81(17)
C25 C26 C27 120.59(16)
F26 C26 C27 123.60(16)
C26 C25 C24 115.29(17)
C26 C25 F25 120.18(15)
C24 C25 F25 124.53(16)
F24 C24 C25 114.61(17)
F24 C24 C23 119.53(15)
C25 C24 C23 125.84(16)
C28 C23 C24 116.63(15)
C28 C23 C22 117.72(17)
C24 C23 C22 125.54(16)
C23 C22 O22 110.72(14)
C23 C22 H22C 109.5
O22 C22 H22C 109.5
C23 C22 H22D 109.5
O22 C22 H22D 109.5
H22C C22 H22D 108.1
C21 O22 C22 115.75(13)
O21 C21 O22 120.04(16)
O21 C21 C2 124.48(15)
O22 C21 C2 115.44(14)

loop_
_geom_bond_atom_site_label_1
_geom_bond_atom_site_label_2
_geom_bond_distance
C1 C2 1.339(3)
C1 C3 1.449(3)
C1 H1 0.9500
C2 C3A 1.396(3)
C2 C21 1.549(3)
C3 C31 1.377(3)
C3 C2A 1.393(3)
C1A C2A 1.341(3)
C1A C3A 1.446(3)
C1A H1A 0.9500
C3A C31A 1.377(3)
C39 O39 1.235(2)
C39 O40 1.377(3)
C39 C36 1.433(3)
C38 C37 1.321(3)
C38 C33 1.436(3)
C38 H38 0.9500
C37 C36 1.418(3)
C37 H37 0.9500
C36 C35 1.428(3)
C35 C34 1.321(3)
C35 H35 0.9500
C34 C33 1.424(3)
C34 H34 0.9500
C33 C32 1.370(3)
C32 C31 1.150(3)
C21A O21A 1.187(2)
C21A O22A 1.323(2)
C21A C2A 1.542(3)
C43 C42 1.581(3)
C43 H43A 0.9800
C43 H43B 0.9800
C43 H43C 0.9800
C42 C41 1.459(3)
C42 H42A 0.9900
C42 H42B 0.9900
C41 C40 1.558(3)
C41 H41A 0.9900
C41 H41B 0.9900
C40 O40 1.396(3)
C40 H40A 0.9900
C40 H40B 0.9900
C22A C23A 1.485(3)
C22A O22A 1.495(2)
C22A H22A 0.9900
C22A H22B 0.9900
C23A C24A 1.331(3)
C23A C28A 1.431(3)
C24A C25A 1.370(3)
C24A F24A 1.384(2)
C25A F25A 1.287(2)
C25A C26A 1.417(3)
C26A C27A 1.329(3)
C26A F26A 1.335(2)
C27A C28A 1.371(3)
C27A F27A 1.385(2)
C28A F28A 1.297(2)
C31A C32A 1.148(3)
C32A C33A 1.375(3)
C33A C38A 1.421(3)
C33A C34A 1.434(3)
C34A C35A 1.321(3)
C34A H34A 0.9500
C35A C36A 1.418(3)
C35A H35A 0.9500
C36A C37A 1.426(3)
C36A C39A 1.429(3)
C37A C38A 1.325(3)
C37A H37A 0.9500
C38A H38A 0.9500
C39A O39A 1.219(2)
C39A O40A 1.367(2)
C40A O40A 1.401(3)
C40A C41A 1.550(3)
C40A H40C 0.9900
C40A H40D 0.9900
C41A C42A 1.467(3)
C41A H41C 0.9900
C41A H41D 0.9900
C42A C43A 1.566(3)
C42A H42C 0.9900
C42A H42D 0.9900
C43A H43D 0.9800
C43A H43E 0.9800
C43A H43F 0.9800
C28 C23 1.334(3)
C28 C27 1.368(3)
C28 F28 1.381(2)
C27 F27 1.287(2)
C27 C26 1.414(3)
C26 C25 1.329(3)
C26 F26 1.337(2)
C25 C24 1.373(3)
C25 F25 1.376(2)
C24 F24 1.297(2)
C24 C23 1.427(3)
C23 C22 1.486(3)
C22 O22 1.513(2)
C22 H22C 0.9900
C22 H22D 0.9900
O22 C21 1.332(2)
C21 O21 1.187(2)
